data_2210640
loop_
_publ_author_name
'Xian-Feng Lin'
'Jun Sun'
'Zhi-Xin Yu'
'Xiao-Hong Zhao'

_publ_section_title
Poly[[(2-phenyl-1<i>H</i>-1,3,7,8,-tetraazacyclopenta[<i>l</i>]phenanthrene)zinc(II)]-\m~3~-1,3-benzenedicarboxylato]
_journal_coeditor_code HB2152
_journal_issue 10
_journal_name_full 'Acta Crystallographica Section E'
_journal_page_first m2701
_journal_page_last m2703
_journal_paper_doi 10.1107/S1600536806038098
_journal_volume 62
_journal_year 2006
_chemical_formula_iupac '[Zn (C8 H4 O4) (C19 H12 N4)]'
_chemical_formula_moiety 'C27 H16 N4 O4 Zn'
_chemical_formula_sum 'C27 H16 N4 O4 Zn'
_chemical_formula_weight 525.81
_chemical_name_systematic
;
Poly[[(2-phenyl-1H-1,3,7,8,-tetraazacyclopenta[l]phenanthrene)zinc(II)]-
\m~3~-1,3-benzenedicarboxylato]
;
_space_group_IT_number 15
_symmetry_cell_setting monoclinic
_symmetry_space_group_name_Hall '-C 2yc'
_symmetry_space_group_name_H-M 'C 1 2/c 1'
_atom_sites_solution_hydrogens geom
_atom_sites_solution_primary direct
_atom_sites_solution_secondary difmap
_audit_creation_method SHELXL-97
_cell_angle_alpha 90.00
_cell_angle_beta 108.38(3)
_cell_angle_gamma 90.00
_cell_formula_units_Z 8
_cell_length_a 16.846(3)
_cell_length_b 15.932(3)
_cell_length_c 17.398(4)
_cell_measurement_reflns_used 13666
_cell_measurement_temperature 292(2)
_cell_measurement_theta_max 27.48
_cell_measurement_theta_min 0.31
_cell_volume 4431.3(17)
_computing_cell_refinement PROCESS-AUTO
_computing_data_collection 'PROCESS-AUTO (Rigaku, 1998)'
_computing_data_reduction PROCESS-AUTO
_computing_molecular_graphics 'SHELXTL-Plus (Sheldrick, 1990)'
_computing_publication_material SHELXL97
_computing_structure_refinement 'SHELXL97 (Sheldrick, 1997)'
_computing_structure_solution 'SHELXS97 (Sheldrick, 1997)'
_diffrn_ambient_temperature 292(2)
_diffrn_detector_area_resol_mean 10.0
_diffrn_measured_fraction_theta_full 0.997
_diffrn_measured_fraction_theta_max 0.992
_diffrn_measurement_device_type 'Rigaku R-AXIS RAPID'
_diffrn_measurement_method \w
_diffrn_radiation_monochromator graphite
_diffrn_radiation_source 'rotating anode'
_diffrn_radiation_type MoK\a
_diffrn_radiation_wavelength 0.71073
_diffrn_reflns_av_R_equivalents 0.0652
_diffrn_reflns_av_sigmaI/netI 0.0529
_diffrn_reflns_limit_h_max 21
_diffrn_reflns_limit_h_min -21
_diffrn_reflns_limit_k_max 20
_diffrn_reflns_limit_k_min -20
_diffrn_reflns_limit_l_max 22
_diffrn_reflns_limit_l_min -22
_diffrn_reflns_number 20760
_diffrn_reflns_theta_full 25.00
_diffrn_reflns_theta_max 27.47
_diffrn_reflns_theta_min 3.37
_diffrn_standards_decay_% 0
_diffrn_standards_interval_count 0
_diffrn_standards_number 0
_exptl_absorpt_coefficient_mu 1.153
_exptl_absorpt_correction_T_max 0.719
_exptl_absorpt_correction_T_min 0.691
_exptl_absorpt_correction_type multi-scan
_exptl_absorpt_process_details '(ABSCOR; Higashi, 1995)'
_exptl_crystal_colour yellow
_exptl_crystal_density_diffrn 1.576
_exptl_crystal_density_method 'not measured'
_exptl_crystal_description block
_exptl_crystal_F_000 2144
_exptl_crystal_size_max 0.33
_exptl_crystal_size_mid 0.31
_exptl_crystal_size_min 0.29
_refine_diff_density_max 0.306
_refine_diff_density_min -0.402
_refine_ls_extinction_method none
_refine_ls_goodness_of_fit_ref 1.029
_refine_ls_hydrogen_treatment constr
_refine_ls_matrix_type full
_refine_ls_number_parameters 325
_refine_ls_number_reflns 5026
_refine_ls_number_restraints 0
_refine_ls_restrained_S_all 1.029
_refine_ls_R_factor_all 0.0750
_refine_ls_R_factor_gt 0.0414
_refine_ls_shift/su_max 0.001
_refine_ls_shift/su_mean 0.000
_refine_ls_structure_factor_coef Fsqd
_refine_ls_weighting_details 'calc w=1/[\s^2^(Fo^2^)+(0.0327P)^2^+4.2485P] where P=(Fo^2^+2Fc^2^)/3'
_refine_ls_weighting_scheme calc
_refine_ls_wR_factor_gt 0.0796
_refine_ls_wR_factor_ref 0.0895
_reflns_number_gt 3482
_reflns_number_total 5026
_reflns_threshold_expression I>2\s(I)
_cod_data_source_file hb2152.cif
_cod_data_source_block I
_cod_original_sg_symbol_H-M 'C 2/c'
_cod_database_code 2210640
_cod_database_fobs_code 2210640

loop_
_symmetry_equiv_pos_as_xyz
'x, y, z'
'-x, y, -z+1/2'
'x+1/2, y+1/2, z'
'-x+1/2, y+1/2, -z+1/2'
'-x, -y, -z'
'x, -y, z-1/2'
'-x+1/2, -y+1/2, -z'
'x+1/2, -y+1/2, z-1/2'

loop_
_atom_site_type_symbol
_atom_site_label
_atom_site_fract_x
_atom_site_fract_y
_atom_site_fract_z
_atom_site_U_iso_or_equiv
_atom_site_adp_type
_atom_site_calc_flag
_atom_site_refinement_flags
_atom_site_occupancy
C C1 0.18393(17) 0.10347(16) 0.60230(16) 0.0293(6) Uani d . 1
C C2 0.20464(15) 0.07493(16) 0.52837(15) 0.0265(6) Uani d . 1
C C3 0.27882(17) 0.10059(18) 0.51666(17) 0.0375(7) Uani d . 1
H H3A 0.3166 0.1336 0.5554 0.045 Uiso calc R 1
C C4 0.29625(18) 0.0768(2) 0.44734(19) 0.0433(7) Uani d . 1
H H4 0.3458 0.0944 0.4394 0.052 Uiso calc R 1
C C5 0.24092(17) 0.02733(17) 0.38957(17) 0.0348(6) Uani d . 1
H H5 0.2531 0.0118 0.3430 0.042 Uiso calc R 1
C C6 0.16713(16) 0.00081(15) 0.40131(15) 0.0264(6) Uani d . 1
C C7 0.14941(16) 0.02538(15) 0.47046(14) 0.0261(6) Uani d . 1
H H7 0.0996 0.0083 0.4781 0.031 Uiso calc R 1
C C8 0.10589(17) -0.05247(16) 0.33863(15) 0.0297(6) Uani d . 1
C C9 0.20489(19) 0.24880(18) 0.80253(18) 0.0424(7) Uani d . 1
H H9 0.2286 0.1970 0.8215 0.051 Uiso calc R 1
C C10 0.2463(2) 0.32118(19) 0.83757(19) 0.0484(8) Uani d . 1
H H10 0.2968 0.3175 0.8793 0.058 Uiso calc R 1
C C11 0.21294(19) 0.39779(18) 0.81091(18) 0.0417(7) Uani d . 1
H H11 0.2400 0.4466 0.8347 0.050 Uiso calc R 1
C C12 0.13729(17) 0.40218(17) 0.74718(16) 0.0312(6) Uani d . 1
C C13 0.09911(16) 0.32561(16) 0.71443(16) 0.0276(6) Uani d . 1
C C14 0.02148(17) 0.32513(17) 0.64740(16) 0.0301(6) Uani d . 1
C C15 -0.08199(19) 0.2452(2) 0.56149(19) 0.0460(8) Uani d . 1
H H15 -0.1049 0.1928 0.5437 0.055 Uiso calc R 1
C C16 -0.1241(2) 0.3164(2) 0.5231(2) 0.0531(9) Uani d . 1
H H16 -0.1741 0.3114 0.4808 0.064 Uiso calc R 1
C C17 -0.0914(2) 0.3936(2) 0.5481(2) 0.0512(9) Uani d . 1
H H17 -0.1184 0.4417 0.5226 0.061 Uiso calc R 1
C C18 -0.01664(17) 0.39986(17) 0.61251(17) 0.0337(6) Uani d . 1
C C19 0.02313(17) 0.47690(17) 0.64560(18) 0.0349(7) Uani d . 1
C C20 0.09587(17) 0.47701(16) 0.71043(17) 0.0319(6) Uani d . 1
C C21 0.05446(18) 0.60551(17) 0.67241(18) 0.0366(7) Uani d . 1
C C22 0.05414(18) 0.69748(17) 0.67039(18) 0.0376(7) Uani d . 1
C C23 0.0983(2) 0.74469(19) 0.7372(2) 0.0459(8) Uani d . 1
H H23 0.1299 0.7180 0.7845 0.055 Uiso calc R 1
C C24 0.0952(2) 0.8313(2) 0.7334(2) 0.0567(10) Uani d . 1
H H24 0.1237 0.8628 0.7788 0.068 Uiso calc R 1
C C25 0.0503(2) 0.8712(2) 0.6629(2) 0.0592(10) Uani d . 1
H H25 0.0496 0.9295 0.6602 0.071 Uiso calc R 1
C C26 0.0066(2) 0.8250(2) 0.5968(2) 0.0566(9) Uani d . 1
H H26 -0.0239 0.8519 0.5492 0.068 Uiso calc R 1
C C27 0.0079(2) 0.73833(19) 0.60048(19) 0.0468(8) Uani d . 1
H H27 -0.0227 0.7073 0.5556 0.056 Uiso calc R 1
N N1 -0.01129(14) 0.24840(14) 0.62177(14) 0.0329(5) Uani d . 1
N N2 0.13244(14) 0.25063(13) 0.74276(13) 0.0319(5) Uani d . 1
N N3 0.11511(15) 0.55999(13) 0.72731(14) 0.0350(5) Uani d . 1
H H3 0.1572 0.5796 0.7651 0.042 Uiso calc R 1
N N4 -0.00190(15) 0.55771(14) 0.62161(15) 0.0402(6) Uani d . 1
O O1 0.10636(12) 0.10485(12) 0.59466(11) 0.0363(5) Uani d . 1
O O2 0.24013(12) 0.12282(13) 0.66459(11) 0.0436(5) Uani d . 1
O O3 0.04130(13) -0.07486(12) 0.35351(12) 0.0422(5) Uani d . 1
O O4 0.12472(13) -0.06948(12) 0.27606(12) 0.0404(5) Uani d . 1
Zn Zn1 0.06563(2) 0.143258(18) 0.681927(18) 0.02816(10) Uani d . 1

loop_
_atom_site_aniso_label
_atom_site_aniso_U_11
_atom_site_aniso_U_22
_atom_site_aniso_U_33
_atom_site_aniso_U_12
_atom_site_aniso_U_13
_atom_site_aniso_U_23
C1 0.0312(15) 0.0257(14) 0.0272(14) 0.0035(11) 0.0036(13) 0.0007(11)
C2 0.0255(14) 0.0259(13) 0.0244(13) 0.0028(11) 0.0026(11) -0.0001(10)
C3 0.0282(15) 0.0422(17) 0.0364(17) -0.0090(13) 0.0022(13) -0.0072(13)
C4 0.0302(16) 0.056(2) 0.0472(19) -0.0081(14) 0.0174(15) -0.0058(15)
C5 0.0336(15) 0.0415(17) 0.0322(16) 0.0005(13) 0.0145(13) -0.0026(12)
C6 0.0279(14) 0.0209(12) 0.0281(14) 0.0016(11) 0.0054(11) -0.0007(10)
C7 0.0250(13) 0.0283(14) 0.0242(13) 0.0001(11) 0.0067(11) 0.0009(10)
C8 0.0368(16) 0.0218(13) 0.0264(14) 0.0022(12) 0.0038(12) 0.0028(11)
C9 0.0449(18) 0.0302(16) 0.0429(18) -0.0001(14) 0.0007(15) 0.0059(13)
C10 0.0494(19) 0.0363(17) 0.0433(19) -0.0009(15) -0.0085(16) 0.0048(14)
C11 0.0461(18) 0.0297(16) 0.0394(18) -0.0060(13) -0.0005(15) -0.0001(12)
C12 0.0337(15) 0.0297(15) 0.0292(15) -0.0007(12) 0.0085(13) 0.0001(11)
C13 0.0296(14) 0.0262(14) 0.0297(14) -0.0014(11) 0.0131(12) -0.0005(11)
C14 0.0283(14) 0.0301(14) 0.0325(15) -0.0033(12) 0.0103(13) -0.0021(11)
C15 0.0422(18) 0.0367(18) 0.051(2) -0.0076(14) 0.0026(16) -0.0022(14)
C16 0.0396(18) 0.0451(19) 0.057(2) -0.0039(15) -0.0109(17) -0.0057(16)
C17 0.0410(19) 0.0409(18) 0.059(2) 0.0040(15) -0.0032(17) 0.0025(16)
C18 0.0280(15) 0.0323(16) 0.0382(17) -0.0006(12) 0.0066(13) -0.0021(12)
C19 0.0333(16) 0.0286(15) 0.0409(17) -0.0004(12) 0.0089(14) -0.0011(12)
C20 0.0338(16) 0.0255(15) 0.0352(16) -0.0006(12) 0.0091(13) -0.0007(11)
C21 0.0354(16) 0.0307(15) 0.0403(17) 0.0038(13) 0.0069(14) -0.0001(13)
C22 0.0376(17) 0.0278(14) 0.0428(18) 0.0043(13) 0.0060(14) -0.0049(12)
C23 0.0450(19) 0.0360(17) 0.0483(19) 0.0065(14) 0.0028(15) -0.0029(14)
C24 0.056(2) 0.0348(18) 0.068(2) 0.0012(16) 0.0039(19) -0.0137(16)
C25 0.064(2) 0.0265(17) 0.080(3) 0.0091(16) 0.013(2) 0.0006(16)
C26 0.062(2) 0.0368(18) 0.061(2) 0.0147(17) 0.0051(19) 0.0067(16)
C27 0.0464(19) 0.0372(17) 0.0461(19) 0.0075(14) -0.0007(16) -0.0026(14)
N1 0.0316(13) 0.0299(13) 0.0343(13) -0.0044(10) 0.0061(11) 0.0007(10)
N2 0.0378(13) 0.0260(12) 0.0296(13) -0.0007(10) 0.0072(11) 0.0021(9)
N3 0.0374(13) 0.0259(12) 0.0352(13) 0.0015(10) 0.0023(11) -0.0030(10)
N4 0.0337(14) 0.0329(14) 0.0451(15) 0.0018(11) -0.0002(12) 0.0010(11)
O1 0.0307(11) 0.0522(12) 0.0252(10) 0.0011(9) 0.0079(9) -0.0047(8)
O2 0.0368(11) 0.0550(13) 0.0306(11) 0.0017(10) -0.0013(10) -0.0134(9)
O3 0.0428(12) 0.0434(12) 0.0374(12) -0.0180(10) 0.0083(10) -0.0019(9)
O4 0.0448(12) 0.0426(12) 0.0326(11) 0.0033(10) 0.0105(10) -0.0132(9)
Zn1 0.03444(18) 0.02656(16) 0.02283(16) -0.00407(15) 0.00810(13) -0.00010(13)

loop_
_atom_type_symbol
_atom_type_description
_atom_type_scat_dispersion_real
_atom_type_scat_dispersion_imag
_atom_type_scat_source
C C 0.0033 0.0016 'International Tables Vol C Tables 4.2.6.8 and 6.1.1.4'
H H 0.0000 0.0000 'International Tables Vol C Tables 4.2.6.8 and 6.1.1.4'
N N 0.0061 0.0033 'International Tables Vol C Tables 4.2.6.8 and 6.1.1.4'
O O 0.0106 0.0060 'International Tables Vol C Tables 4.2.6.8 and 6.1.1.4'
Zn Zn 0.2839 1.4301 'International Tables Vol C Tables 4.2.6.8 and 6.1.1.4'

loop_
_geom_angle_atom_site_label_1
_geom_angle_atom_site_label_2
_geom_angle_atom_site_label_3
_geom_angle_site_symmetry_1
_geom_angle_site_symmetry_3
_geom_angle
_geom_angle_publ_flag
O2 C1 O1 . . 124.5(3) ?
O2 C1 C2 . . 120.4(2) ?
O1 C1 C2 . . 115.1(2) ?
C7 C2 C3 . . 119.4(2) ?
C7 C2 C1 . . 120.7(2) ?
C3 C2 C1 . . 119.9(2) ?
C4 C3 C2 . . 119.7(3) ?
C4 C3 H3A . . 120.1 ?
C2 C3 H3A . . 120.1 ?
C3 C4 C5 . . 120.7(3) ?
C3 C4 H4 . . 119.6 ?
C5 C4 H4 . . 119.6 ?
C4 C5 C6 . . 119.8(3) ?
C4 C5 H5 . . 120.1 ?
C6 C5 H5 . . 120.1 ?
C7 C6 C5 . . 119.4(2) ?
C7 C6 C8 . . 120.2(2) ?
C5 C6 C8 . . 120.4(2) ?
C2 C7 C6 . . 121.0(2) ?
C2 C7 H7 . . 119.5 ?
C6 C7 H7 . . 119.5 ?
O3 C8 O4 . . 126.4(3) ?
O3 C8 C6 . . 117.0(2) ?
O4 C8 C6 . . 116.6(2) ?
N2 C9 C10 . . 122.4(3) ?
N2 C9 H9 . . 118.8 ?
C10 C9 H9 . . 118.8 ?
C11 C10 C9 . . 120.0(3) ?
C11 C10 H10 . . 120.0 ?
C9 C10 H10 . . 120.0 ?
C10 C11 C12 . . 119.2(3) ?
C10 C11 H11 . . 120.4 ?
C12 C11 H11 . . 120.4 ?
C11 C12 C13 . . 117.4(2) ?
C11 C12 C20 . . 126.2(3) ?
C13 C12 C20 . . 116.4(2) ?
N2 C13 C12 . . 122.3(2) ?
N2 C13 C14 . . 117.1(2) ?
C12 C13 C14 . . 120.6(2) ?
N1 C14 C18 . . 122.7(2) ?
N1 C14 C13 . . 116.0(2) ?
C18 C14 C13 . . 121.2(2) ?
N1 C15 C16 . . 123.1(3) ?
N1 C15 H15 . . 118.4 ?
C16 C15 H15 . . 118.4 ?
C17 C16 C15 . . 119.3(3) ?
C17 C16 H16 . . 120.4 ?
C15 C16 H16 . . 120.4 ?
C16 C17 C18 . . 119.5(3) ?
C16 C17 H17 . . 120.3 ?
C18 C17 H17 . . 120.3 ?
C14 C18 C17 . . 117.4(3) ?
C14 C18 C19 . . 117.6(2) ?
C17 C18 C19 . . 124.9(3) ?
N4 C19 C20 . . 110.8(2) ?
N4 C19 C18 . . 128.3(3) ?
C20 C19 C18 . . 120.9(3) ?
N3 C20 C19 . . 105.4(2) ?
N3 C20 C12 . . 131.3(3) ?
C19 C20 C12 . . 123.2(3) ?
N4 C21 N3 . . 112.6(2) ?
N4 C21 C22 . . 124.5(3) ?
N3 C21 C22 . . 122.9(3) ?
C27 C22 C23 . . 119.1(3) ?
C27 C22 C21 . . 119.2(3) ?
C23 C22 C21 . . 121.7(3) ?
C24 C23 C22 . . 120.0(3) ?
C24 C23 H23 . . 120.0 ?
C22 C23 H23 . . 120.0 ?
C25 C24 C23 . . 120.3(3) ?
C25 C24 H24 . . 119.8 ?
C23 C24 H24 . . 119.8 ?
C26 C25 C24 . . 119.9(3) ?
C26 C25 H25 . . 120.0 ?
C24 C25 H25 . . 120.0 ?
C25 C26 C27 . . 120.2(3) ?
C25 C26 H26 . . 119.9 ?
C27 C26 H26 . . 119.9 ?
C26 C27 C22 . . 120.5(3) ?
C26 C27 H27 . . 119.8 ?
C22 C27 H27 . . 119.8 ?
C15 N1 C14 . . 118.0(2) ?
C15 N1 Zn1 . . 127.3(2) ?
C14 N1 Zn1 . . 114.63(18) ?
C9 N2 C13 . . 118.7(2) ?
C9 N2 Zn1 . . 125.44(19) ?
C13 N2 Zn1 . . 115.83(17) ?
C21 N3 C20 . . 106.7(2) ?
C21 N3 H3 . . 126.6 ?
C20 N3 H3 . . 126.6 ?
C21 N4 C19 . . 104.5(2) ?
C1 O1 Zn1 . . 121.75(17) ?
C8 O3 Zn1 . 5_556 147.14(19) ?
C8 O4 Zn1 . 6 129.65(19) ?
O1 Zn1 O4 . 6_556 104.22(8) y
O1 Zn1 O3 . 5_556 95.25(8) y
O4 Zn1 O3 6_556 5_556 95.62(9) y
O1 Zn1 N2 . . 112.15(9) y
O4 Zn1 N2 6_556 . 90.94(9) y
O3 Zn1 N2 5_556 . 149.30(9) y
O1 Zn1 N1 . . 99.76(9) y
O4 Zn1 N1 6_556 . 155.69(9) y
O3 Zn1 N1 5_556 . 86.00(9) y
N2 Zn1 N1 . . 76.25(8) y

loop_
_geom_bond_atom_site_label_1
_geom_bond_atom_site_label_2
_geom_bond_site_symmetry_2
_geom_bond_distance
_geom_bond_publ_flag
C1 O2 . 1.232(3) y
C1 O1 . 1.271(3) y
C1 C2 . 1.505(4) ?
C2 C7 . 1.383(3) ?
C2 C3 . 1.389(4) ?
C3 C4 . 1.381(4) ?
C3 H3A . 0.9300 ?
C4 C5 . 1.382(4) ?
C4 H4 . 0.9300 ?
C5 C6 . 1.388(4) ?
C5 H5 . 0.9300 ?
C6 C7 . 1.384(3) ?
C6 C8 . 1.505(4) ?
C7 H7 . 0.9300 ?
C8 O3 . 1.247(3) y
C8 O4 . 1.256(3) y
C9 N2 . 1.331(4) ?
C9 C10 . 1.386(4) ?
C9 H9 . 0.9300 ?
C10 C11 . 1.362(4) ?
C10 H10 . 0.9300 ?
C11 C12 . 1.403(4) ?
C11 H11 . 0.9300 ?
C12 C13 . 1.413(4) ?
C12 C20 . 1.427(4) ?
C13 N2 . 1.346(3) ?
C13 C14 . 1.452(4) ?
C14 N1 . 1.358(3) ?
C14 C18 . 1.397(4) ?
C15 N1 . 1.316(4) ?
C15 C16 . 1.393(4) ?
C15 H15 . 0.9300 ?
C16 C17 . 1.361(4) ?
C16 H16 . 0.9300 ?
C17 C18 . 1.400(4) ?
C17 H17 . 0.9300 ?
C18 C19 . 1.430(4) ?
C19 N4 . 1.378(3) ?
C19 C20 . 1.379(4) ?
C20 N3 . 1.371(3) ?
C21 N4 . 1.317(4) ?
C21 N3 . 1.366(3) ?
C21 C22 . 1.466(4) ?
C22 C27 . 1.383(4) ?
C22 C23 . 1.387(4) ?
C23 C24 . 1.381(4) ?
C23 H23 . 0.9300 ?
C24 C25 . 1.378(5) ?
C24 H24 . 0.9300 ?
C25 C26 . 1.368(5) ?
C25 H25 . 0.9300 ?
C26 C27 . 1.382(4) ?
C26 H26 . 0.9300 ?
C27 H27 . 0.9300 ?
Zn1 N1 . 2.174(2) y
Zn1 N2 . 2.136(2) y
Zn1 O1 . 1.9513(18) y
Zn1 O3 5_556 2.0277(19) y
Zn1 O4 6_556 2.0067(19) y
N3 H3 . 0.8600 ?

loop_
_geom_hbond_atom_site_label_D
_geom_hbond_atom_site_label_H
_geom_hbond_atom_site_label_A
_geom_hbond_site_symmetry_A
_geom_hbond_distance_DH
_geom_hbond_distance_HA
_geom_hbond_distance_DA
_geom_hbond_angle_DHA
N3 H3 O2 4_556 0.86 1.90 2.756(3) 170
